data_4338438
loop_
_publ_author_name
'Kaase, Dominic'
'Gotzmann, Carla'
'Rein, Stephan'
'Lan, Yanhua'
'Kacprzak, Sylwia'
'Klingele, Julia'

_publ_section_title
;
 [1,2,4]Triazolo[4,3-a]Pyridines as Bridging Ligands-Magnetism of
 Azole-Bridged Dinuclear Copper(II) Complexes Influenced by the Trigonal
 Distortion Parameter \t.
;
_journal_issue 11
_journal_name_full 'Inorganic chemistry'
_journal_page_first 5546
_journal_page_last 5555
_journal_paper_doi 10.1021/ic500226z
_journal_volume 53
_journal_year 2014
_chemical_formula_moiety
;
 C32 H32 Cu2 N12, 4(Cl O4), 3.73(C2 H3 N), 0.8(H2 O)
;
_chemical_formula_sum 'C39.46 H44.8 Cl4 Cu2 N15.73 O16.8'
_chemical_formula_weight 1277.25
_chemical_name_systematic
; 
 ? 
;
_space_group_IT_number 2
_symmetry_cell_setting triclinic
_symmetry_space_group_name_Hall '-P 1'
_symmetry_space_group_name_H-M 'P -1'
_atom_sites_solution_hydrogens geom
_atom_sites_solution_primary direct
_atom_sites_solution_secondary difmap
_audit_creation_method SHELXL-97
_cell_angle_alpha 108.2562(15)
_cell_angle_beta 116.4186(14)
_cell_angle_gamma 100.4085(16)
_cell_formula_units_Z 1
_cell_length_a 11.7929(4)
_cell_length_b 11.9735(4)
_cell_length_c 12.6222(4)
_cell_measurement_reflns_used 8824
_cell_measurement_temperature 100(2)
_cell_measurement_theta_max 26.39
_cell_measurement_theta_min 2.68
_cell_volume 1404.39(9)
_computing_cell_refinement 'SAINT (Bruker, 2006)'
_computing_data_collection 'APEX2 (Bruker, 2006)'
_computing_data_reduction SAINT
_computing_structure_refinement 'SHELXL-97 (Sheldrick, 1997)'
_computing_structure_solution 'SHELXS-97 (Sheldrick, 1990)'
_diffrn_ambient_temperature 100(2)
_diffrn_measured_fraction_theta_full 0.983
_diffrn_measured_fraction_theta_max 0.983
_diffrn_measurement_device_type 'Bruker APEX2 CCD area detector'
_diffrn_measurement_method 'f\ and \w scans'
_diffrn_radiation_monochromator 'multilayer mirror optics'
_diffrn_radiation_source 'microfused sealed tube'
_diffrn_radiation_type MoK\a
_diffrn_radiation_wavelength 0.71073
_diffrn_reflns_av_R_equivalents 0.0335
_diffrn_reflns_av_sigmaI/netI 0.0384
_diffrn_reflns_limit_h_max 14
_diffrn_reflns_limit_h_min -14
_diffrn_reflns_limit_k_max 15
_diffrn_reflns_limit_k_min -14
_diffrn_reflns_limit_l_max 15
_diffrn_reflns_limit_l_min -15
_diffrn_reflns_number 21435
_diffrn_reflns_theta_full 26.66
_diffrn_reflns_theta_max 26.66
_diffrn_reflns_theta_min 2.84
_exptl_absorpt_coefficient_mu 1.026
_exptl_absorpt_correction_T_max 0.9410
_exptl_absorpt_correction_T_min 0.8697
_exptl_absorpt_correction_type multi-scan
_exptl_absorpt_process_details '(<i>SADABS</i>; Sheldrick, 1996)'
_exptl_crystal_colour green
_exptl_crystal_density_diffrn 1.510
_exptl_crystal_density_method 'not measured'
_exptl_crystal_description block
_exptl_crystal_F_000 652
_exptl_crystal_size_max 0.14
_exptl_crystal_size_mid 0.09
_exptl_crystal_size_min 0.06
_refine_diff_density_max 0.549
_refine_diff_density_min -0.516
_refine_diff_density_rms 0.076
_refine_ls_extinction_method none
_refine_ls_goodness_of_fit_ref 1.027
_refine_ls_hydrogen_treatment constr
_refine_ls_matrix_type full
_refine_ls_number_parameters 410
_refine_ls_number_reflns 5811
_refine_ls_number_restraints 9
_refine_ls_restrained_S_all 1.078
_refine_ls_R_factor_all 0.0605
_refine_ls_R_factor_gt 0.0446
_refine_ls_shift/su_max 0.001
_refine_ls_shift/su_mean 0.000
_refine_ls_structure_factor_coef Fsqd
_refine_ls_weighting_details 'calc w=1/[\s^2^(Fo^2^)+(0.0513P)^2^+2.0903P] where P=(Fo^2^+2Fc^2^)/3'
_refine_ls_weighting_scheme calc
_refine_ls_wR_factor_gt 0.1086
_refine_ls_wR_factor_ref 0.1181
_reflns_number_gt 4657
_reflns_number_total 5811
_reflns_threshold_expression >2sigma(I)
_cod_data_source_file ic500226z_si_004.cif
_cod_data_source_block dkk_44
_cod_depositor_comments
;
The following automatic conversions were performed:

'_exptl_absorpt_correction_type' value 'Multi-scan' changed to
'multi-scan' according to
/usr/data/users/saulius/crontab/automatic-downloads/rss-feeds/ACS/lib/dictionaries/cif_core.dic
dictionary named 'cif_core.dic' version 2.4.2 from 2011-04-26.

Automatic conversion script
Id: cif_fix_values 2281 2013-09-26 08:29:07Z andrius 

 Adding full bibliography for 4338438--4338442.cif.
;
_cod_original_cell_volume 1404.39(8)
_cod_original_sg_symbol_H-M P-1
_cod_original_formula_sum 'C39.46 H44.80 Cl4 Cu2 N15.73 O16.80'
_cod_database_code 4338438

loop_
_publ_contact_author
'Julia Klingele'
'Sylwia Kacprzak'

loop_
_symmetry_equiv_pos_as_xyz
'x, y, z'
'-x, -y, -z'

loop_
_atom_site_label
_atom_site_type_symbol
_atom_site_fract_x
_atom_site_fract_y
_atom_site_fract_z
_atom_site_U_iso_or_equiv
_atom_site_adp_type
_atom_site_occupancy
_atom_site_symmetry_multiplicity
_atom_site_calc_flag
_atom_site_refinement_flags
_atom_site_disorder_assembly
_atom_site_disorder_group
Cu1 Cu 0.45775(4) 0.47015(3) 0.31740(3) 0.02423(12) Uani 1 1 d . . .
N1 N 0.2707(3) 0.4132(2) 0.1569(2) 0.0244(6) Uani 1 1 d . . .
N2 N 0.3432(3) 0.4579(2) 0.4002(2) 0.0256(6) Uani 1 1 d . . .
N3 N 0.3635(3) 0.4710(2) 0.5189(2) 0.0268(6) Uani 1 1 d . . .
N4 N 0.1417(3) 0.3941(2) 0.3710(2) 0.0277(6) Uani 1 1 d . . .
C1 C 0.2457(3) 0.4017(3) 0.0384(3) 0.0265(7) Uani 1 1 d . . .
C2 C 0.1130(4) 0.3722(3) -0.0623(3) 0.0314(7) Uani 1 1 d . . .
H2 H 0.0955 0.3639 -0.1460 0.038 Uiso 1 1 calc R . .
C3 C 0.0072(4) 0.3549(3) -0.0426(3) 0.0348(8) Uani 1 1 d . . .
H3 H -0.0830 0.3349 -0.1118 0.042 Uiso 1 1 calc R . .
C4 C 0.0336(4) 0.3669(3) 0.0804(3) 0.0349(8) Uani 1 1 d . . .
H4 H -0.0376 0.3561 0.0971 0.042 Uiso 1 1 calc R . .
C5 C 0.1652(3) 0.3949(3) 0.1767(3) 0.0273(7) Uani 1 1 d . . .
C6 C 0.2121(3) 0.4133(3) 0.3120(3) 0.0270(7) Uani 1 1 d . . .
C7 C 0.2405(3) 0.4327(3) 0.5013(3) 0.0271(7) Uani 1 1 d . . .
C8 C 0.2029(4) 0.4269(3) 0.5915(3) 0.0331(8) Uani 1 1 d . . .
H8 H 0.2702 0.4561 0.6822 0.040 Uiso 1 1 calc R . .
C9 C 0.0686(4) 0.3788(4) 0.5454(4) 0.0414(9) Uani 1 1 d . . .
H9 H 0.0405 0.3748 0.6044 0.050 Uiso 1 1 calc R . .
C10 C -0.0315(4) 0.3341(4) 0.4090(4) 0.0457(10) Uani 1 1 d . . .
H10 H -0.1254 0.2979 0.3779 0.055 Uiso 1 1 calc R . .
C11 C 0.0039(4) 0.3419(4) 0.3234(3) 0.0379(8) Uani 1 1 d . . .
H11 H -0.0635 0.3126 0.2327 0.045 Uiso 1 1 calc R . .
C12 C 0.3619(4) 0.4197(3) 0.0177(3) 0.0322(7) Uani 1 1 d . . .
H12A H 0.4371 0.5000 0.0890 0.048 Uiso 1 1 calc R . .
H12B H 0.3313 0.4215 -0.0675 0.048 Uiso 1 1 calc R . .
H12C H 0.3933 0.3493 0.0182 0.048 Uiso 1 1 calc R . .
N20 N 0.4865(3) 0.3121(3) 0.2361(3) 0.0312(6) Uani 1 1 d . . .
C20 C 0.5056(4) 0.2216(3) 0.2048(3) 0.0313(7) Uani 1 1 d . . .
C21 C 0.5316(5) 0.1058(3) 0.1658(4) 0.0454(10) Uani 1 1 d . . .
H21A H 0.4447 0.0342 0.0976 0.068 Uiso 1 1 calc R . .
H21B H 0.5775 0.0899 0.2428 0.068 Uiso 1 1 calc R . .
H21C H 0.5900 0.1152 0.1306 0.068 Uiso 1 1 calc R . .
N30 N 0.5127(3) 0.6441(3) 0.3232(3) 0.0343(7) Uani 1 1 d . . .
C30 C 0.5330(4) 0.7475(3) 0.3469(3) 0.0357(8) Uani 1 1 d . . .
C31 C 0.5589(5) 0.8799(3) 0.3772(4) 0.0494(10) Uani 1 1 d . . .
H31A H 0.5618 0.8949 0.3063 0.074 Uiso 1 1 calc R . .
H31B H 0.6467 0.9328 0.4610 0.074 Uiso 1 1 calc R . .
H31C H 0.4858 0.9017 0.3849 0.074 Uiso 1 1 calc R . .
Cl10 Cl 0.33590(9) 0.72915(7) 0.99460(7) 0.03142(19) Uani 1 1 d . . .
O11 O 0.3012(3) 0.6982(2) 1.0801(2) 0.0417(6) Uani 1 1 d . . .
O12 O 0.2762(3) 0.8180(2) 0.9611(2) 0.0375(6) Uani 1 1 d . . .
O13 O 0.4816(3) 0.7862(3) 1.0606(3) 0.0485(7) Uani 1 1 d . . .
O14 O 0.2824(4) 0.6172(3) 0.8753(3) 0.0585(8) Uani 1 1 d . . .
Cl20 Cl 0.75319(11) 0.23037(9) 0.56337(9) 0.0499(3) Uani 1 1 d D . .
O21 O 0.6159(4) 0.1982(6) 0.4814(4) 0.126(2) Uani 1 1 d D A .
O22 O 0.8570(4) 0.3540(3) 0.6511(4) 0.0493(12) Uani 0.699(5) 1 d PD A 1
O23 O 0.7541(5) 0.1645(4) 0.6453(4) 0.0678(16) Uani 0.699(5) 1 d PD A 1
O24 O 0.7971(5) 0.1560(4) 0.4817(5) 0.0576(14) Uani 0.699(5) 1 d PD A 1
O25 O 0.7615(10) 0.3240(8) 0.5057(10) 0.049(3) Uani 0.301(5) 1 d PD A 2
O26 O 0.7471(11) 0.3144(9) 0.6791(8) 0.060(3) Uani 0.301(5) 1 d PD A 2
O27 O 0.8492(11) 0.1773(10) 0.5891(12) 0.069(4) Uani 0.301(5) 1 d PD A 2
N50 N 0.7983(7) 0.8452(5) 0.6582(6) 0.150(3) Uani 1 1 d . . .
C50 C 0.7918(7) 0.9216(5) 0.7299(7) 0.091(2) Uani 1 1 d . . .
C51 C 0.7877(14) 1.0233(8) 0.8178(12) 0.206(7) Uani 1 1 d . . .
H51A H 0.7843 1.0025 0.8857 0.309 Uiso 1 1 calc R . .
H51B H 0.7062 1.0401 0.7697 0.309 Uiso 1 1 calc R . .
H51C H 0.8697 1.0988 0.8598 0.309 Uiso 1 1 calc R . .
N60 N 0.8269(8) 0.9273(6) 1.0749(9) 0.128(3) Uani 0.866(6) 1 d P B 1
C60 C 0.8565(11) 0.9230(11) 1.1717(9) 0.147(5) Uani 0.866(6) 1 d P B 1
C61 C 0.8884(11) 0.9514(8) 1.2936(10) 0.117(3) Uani 0.866(6) 1 d P B 1
H61A H 0.8363 0.8786 1.2948 0.176 Uiso 0.866(6) 1 calc PR B 1
H61B H 0.8662 1.0247 1.3260 0.176 Uiso 0.866(6) 1 calc PR B 1
H61C H 0.9864 0.9719 1.3505 0.176 Uiso 0.866(6) 1 calc PR B 1
O70 O 0.859(2) 0.8545(14) 1.3370(19) 0.051(7) Uani 0.134(6) 1 d PG B 2
H70A H 0.9204 0.8215 1.3600 0.076 Uiso 0.134(6) 1 d PG B 2
H70B H 0.7788 0.7943 1.2783 0.076 Uiso 0.134(6) 1 d PG B 2
O80 O 0.7855(17) 1.0129(17) 1.253(2) 0.056(7) Uani 0.134(6) 1 d PG B 2
H80A H 0.7065 0.9528 1.1898 0.084 Uiso 0.134(6) 1 d PG B 2
H80B H 0.7857 1.0438 1.3250 0.084 Uiso 0.134(6) 1 d PG B 2
O90 O 1.0311(15) 1.0575(17) 1.3867(19) 0.053(7) Uani 0.134(6) 1 d PG B 2
H90A H 1.0193 1.0916 1.4509 0.080 Uiso 0.134(6) 1 d PG B 2
H90B H 1.0395 1.1101 1.3537 0.080 Uiso 0.134(6) 1 d PG B 2

loop_
_atom_site_aniso_label
_atom_site_aniso_U_11
_atom_site_aniso_U_22
_atom_site_aniso_U_33
_atom_site_aniso_U_23
_atom_site_aniso_U_13
_atom_site_aniso_U_12
Cu1 0.0241(2) 0.0264(2) 0.01479(19) 0.00608(15) 0.00960(16) 0.00251(15)
N1 0.0268(14) 0.0235(12) 0.0158(12) 0.0063(10) 0.0100(11) 0.0033(10)
N2 0.0244(14) 0.0299(13) 0.0153(12) 0.0071(11) 0.0100(11) 0.0033(11)
N3 0.0273(14) 0.0300(13) 0.0167(12) 0.0064(11) 0.0126(12) 0.0030(11)
N4 0.0242(14) 0.0327(14) 0.0187(13) 0.0082(11) 0.0107(11) 0.0036(11)
C1 0.0321(18) 0.0242(15) 0.0208(15) 0.0085(12) 0.0149(14) 0.0066(13)
C2 0.0362(19) 0.0348(17) 0.0191(15) 0.0129(14) 0.0130(15) 0.0083(15)
C3 0.0287(18) 0.046(2) 0.0234(17) 0.0168(15) 0.0100(15) 0.0086(15)
C4 0.0282(18) 0.046(2) 0.0250(17) 0.0150(15) 0.0133(15) 0.0068(15)
C5 0.0283(17) 0.0269(15) 0.0192(15) 0.0077(13) 0.0116(14) 0.0037(13)
C6 0.0254(17) 0.0284(15) 0.0195(15) 0.0074(13) 0.0114(14) 0.0026(13)
C7 0.0267(17) 0.0287(15) 0.0176(15) 0.0068(13) 0.0104(13) 0.0043(13)
C8 0.0303(18) 0.0428(19) 0.0199(16) 0.0122(14) 0.0128(15) 0.0060(15)
C9 0.037(2) 0.057(2) 0.0294(18) 0.0190(17) 0.0208(17) 0.0091(17)
C10 0.0274(19) 0.068(3) 0.0303(19) 0.0183(19) 0.0143(16) 0.0031(18)
C11 0.0253(18) 0.051(2) 0.0253(17) 0.0142(16) 0.0110(15) 0.0032(15)
C12 0.0345(19) 0.0388(18) 0.0210(16) 0.0134(14) 0.0146(15) 0.0099(15)
N20 0.0313(16) 0.0301(15) 0.0191(13) 0.0055(11) 0.0100(12) 0.0041(12)
C20 0.0340(19) 0.0303(17) 0.0168(15) 0.0075(13) 0.0097(14) 0.0024(14)
C21 0.069(3) 0.0299(18) 0.032(2) 0.0101(16) 0.028(2) 0.0136(18)
N30 0.0361(17) 0.0318(16) 0.0210(14) 0.0111(12) 0.0091(13) 0.0022(12)
C30 0.036(2) 0.0344(19) 0.0190(16) 0.0087(14) 0.0087(15) 0.0001(15)
C31 0.057(3) 0.0308(18) 0.037(2) 0.0104(16) 0.017(2) -0.0002(18)
Cl10 0.0351(5) 0.0335(4) 0.0206(4) 0.0093(3) 0.0131(3) 0.0127(3)
O11 0.0377(15) 0.0535(15) 0.0302(13) 0.0208(12) 0.0165(12) 0.0110(12)
O12 0.0356(14) 0.0335(12) 0.0345(13) 0.0142(11) 0.0130(12) 0.0125(11)
O13 0.0338(15) 0.0729(19) 0.0470(16) 0.0292(15) 0.0246(13) 0.0247(14)
O14 0.093(2) 0.0437(15) 0.0254(14) 0.0081(12) 0.0243(15) 0.0332(16)
Cl20 0.0568(6) 0.0452(5) 0.0288(5) 0.0065(4) 0.0260(5) -0.0088(5)
O21 0.066(3) 0.246(6) 0.053(2) 0.053(3) 0.029(2) 0.067(3)
O22 0.056(3) 0.0305(19) 0.056(3) 0.0089(18) 0.038(2) 0.0039(17)
O23 0.091(4) 0.049(2) 0.040(2) 0.0114(19) 0.037(3) -0.013(2)
O24 0.067(3) 0.039(2) 0.061(3) 0.009(2) 0.044(3) 0.005(2)
O25 0.073(7) 0.055(6) 0.069(7) 0.044(5) 0.060(6) 0.040(5)
O26 0.075(8) 0.078(7) 0.024(5) 0.021(5) 0.024(5) 0.031(6)
O27 0.079(8) 0.062(7) 0.059(8) 0.037(6) 0.021(7) 0.037(6)
N50 0.140(6) 0.077(4) 0.098(4) -0.011(3) -0.011(4) 0.063(4)
C50 0.102(5) 0.034(3) 0.099(5) 0.014(3) 0.037(4) 0.020(3)
C51 0.359(17) 0.095(6) 0.315(15) 0.068(7) 0.308(15) 0.091(8)
N60 0.132(6) 0.052(3) 0.121(6) 0.035(4) 0.020(5) 0.014(4)
C60 0.117(8) 0.161(9) 0.068(5) 0.027(6) 0.036(6) -0.060(7)
C61 0.151(9) 0.085(5) 0.148(8) 0.031(5) 0.113(8) 0.054(6)
O70 0.092(18) 0.060(13) 0.055(13) 0.040(11) 0.058(14) 0.062(13)
O80 0.062(15) 0.051(13) 0.065(15) 0.031(12) 0.035(13) 0.029(11)
O90 0.063(16) 0.059(14) 0.035(12) 0.020(10) 0.024(11) 0.027(12)

loop_
_atom_type_symbol
_atom_type_description
_atom_type_scat_dispersion_real
_atom_type_scat_dispersion_imag
_atom_type_scat_source
C C 0.0033 0.0016 'International Tables Vol C Tables 4.2.6.8 and 6.1.1.4'
Cu Cu 0.3201 1.2651 'International Tables Vol C Tables 4.2.6.8 and 6.1.1.4'
N N 0.0061 0.0033 'International Tables Vol C Tables 4.2.6.8 and 6.1.1.4'
Cl Cl 0.1484 0.1585 'International Tables Vol C Tables 4.2.6.8 and 6.1.1.4'
O O 0.0106 0.0060 'International Tables Vol C Tables 4.2.6.8 and 6.1.1.4'
H H 0.0000 0.0000 'International Tables Vol C Tables 4.2.6.8 and 6.1.1.4'

loop_
_geom_angle_atom_site_label_1
_geom_angle_atom_site_label_2
_geom_angle_atom_site_label_3
_geom_angle
_geom_angle_site_symmetry_1
_geom_angle_site_symmetry_3
N3 Cu1 N1 176.62(10) 2_666 .
N3 Cu1 N20 89.42(11) 2_666 .
N1 Cu1 N20 93.00(11) . .
N3 Cu1 N30 88.85(11) 2_666 .
N1 Cu1 N30 91.33(11) . .
N20 Cu1 N30 131.21(12) . .
N3 Cu1 N2 96.19(10) 2_666 .
N1 Cu1 N2 80.60(10) . .
N20 Cu1 N2 117.40(11) . .
N30 Cu1 N2 111.26(11) . .
C1 N1 C5 119.5(3) . .
C1 N1 Cu1 124.8(2) . .
C5 N1 Cu1 115.50(19) . .
C6 N2 N3 109.7(2) . .
C6 N2 Cu1 111.99(19) . .
N3 N2 Cu1 137.9(2) . .
C7 N3 N2 106.9(2) . .
C7 N3 Cu1 127.3(2) . 2_666
N2 N3 Cu1 125.7(2) . 2_666
C6 N4 C7 105.3(3) . .
C6 N4 C11 133.2(3) . .
C7 N4 C11 121.4(3) . .
N1 C1 C2 119.6(3) . .
N1 C1 C12 118.8(3) . .
C2 C1 C12 121.6(3) . .
C3 C2 C1 121.1(3) . .
C2 C3 C4 119.1(3) . .
C5 C4 C3 118.2(3) . .
N1 C5 C4 122.5(3) . .
N1 C5 C6 111.8(3) . .
C4 C5 C6 125.7(3) . .
N2 C6 N4 108.8(3) . .
N2 C6 C5 119.6(3) . .
N4 C6 C5 131.6(3) . .
N3 C7 N4 109.2(3) . .
N3 C7 C8 130.5(3) . .
N4 C7 C8 120.3(3) . .
C9 C8 C7 118.0(3) . .
C8 C9 C10 120.6(3) . .
C11 C10 C9 121.5(3) . .
C10 C11 N4 118.1(3) . .
C20 N20 Cu1 170.9(3) . .
N20 C20 C21 179.4(5) . .
C30 N30 Cu1 163.4(3) . .
N30 C30 C31 179.9(4) . .
O14 Cl10 O11 110.05(18) . .
O14 Cl10 O13 110.03(19) . .
O11 Cl10 O13 109.86(16) . .
O14 Cl10 O12 108.59(16) . .
O11 Cl10 O12 109.10(16) . .
O13 Cl10 O12 109.19(16) . .
O27 Cl20 O21 140.7(6) . .
O27 Cl20 O22 90.7(5) . .
O21 Cl20 O22 128.2(3) . .
O27 Cl20 O24 46.4(5) . .
O21 Cl20 O24 106.4(3) . .
O22 Cl20 O24 108.7(2) . .
O27 Cl20 O23 67.4(6) . .
O21 Cl20 O23 101.2(3) . .
O22 Cl20 O23 106.8(2) . .
O24 Cl20 O23 102.7(3) . .
O27 Cl20 O25 117.6(6) . .
O21 Cl20 O25 81.9(5) . .
O22 Cl20 O25 62.8(4) . .
O24 Cl20 O25 87.9(4) . .
O23 Cl20 O25 167.5(4) . .
O27 Cl20 O26 118.5(7) . .
O21 Cl20 O26 89.2(4) . .
O22 Cl20 O26 61.8(4) . .
O24 Cl20 O26 164.1(5) . .
O23 Cl20 O26 70.3(4) . .
O25 Cl20 O26 97.8(5) . .
N50 C50 C51 176.1(9) . .
N60 C60 C61 162.9(15) . .

loop_
_geom_bond_atom_site_label_1
_geom_bond_atom_site_label_2
_geom_bond_distance
_geom_bond_site_symmetry_2
Cu1 N3 1.971(3) 2_666
Cu1 N1 2.012(3) .
Cu1 N20 2.019(3) .
Cu1 N30 2.034(3) .
Cu1 N2 2.053(2) .
N1 C1 1.344(4) .
N1 C5 1.368(4) .
N2 C6 1.309(4) .
N2 N3 1.359(3) .
N3 C7 1.332(4) .
N3 Cu1 1.971(3) 2_666
N4 C6 1.373(4) .
N4 C7 1.379(4) .
N4 C11 1.385(4) .
C1 C2 1.392(5) .
C1 C12 1.495(4) .
C2 C3 1.370(5) .
C3 C4 1.393(5) .
C4 C5 1.370(5) .
C5 C6 1.467(4) .
C7 C8 1.409(4) .
C8 C9 1.349(5) .
C9 C10 1.425(5) .
C10 C11 1.342(5) .
N20 C20 1.131(4) .
C20 C21 1.456(5) .
N30 C30 1.130(4) .
C30 C31 1.447(5) .
Cl10 O14 1.431(3) .
Cl10 O11 1.435(3) .
Cl10 O13 1.435(3) .
Cl10 O12 1.447(3) .
Cl20 O27 1.361(8) .
Cl20 O21 1.369(4) .
Cl20 O22 1.424(4) .
Cl20 O24 1.480(4) .
Cl20 O23 1.482(4) .
Cl20 O25 1.527(7) .
Cl20 O26 1.533(7) .
N50 C50 1.109(8) .
C50 C51 1.392(9) .
N60 C60 1.133(10) .
C60 C61 1.318(11) .

loop_
_geom_torsion_atom_site_label_1
_geom_torsion_atom_site_label_2
_geom_torsion_atom_site_label_3
_geom_torsion_atom_site_label_4
_geom_torsion
_geom_torsion_site_symmetry_1
_geom_torsion_site_symmetry_4
N20 Cu1 N1 C1 -67.7(3) . .
N30 Cu1 N1 C1 63.7(3) . .
N2 Cu1 N1 C1 175.1(3) . .
N20 Cu1 N1 C5 117.3(2) . .
N30 Cu1 N1 C5 -111.3(2) . .
N2 Cu1 N1 C5 0.0(2) . .
N3 Cu1 N2 C6 -176.8(2) 2_666 .
N1 Cu1 N2 C6 4.2(2) . .
N20 Cu1 N2 C6 -84.3(2) . .
N30 Cu1 N2 C6 92.0(2) . .
N3 Cu1 N2 N3 -5.2(3) 2_666 .
N1 Cu1 N2 N3 175.8(3) . .
N20 Cu1 N2 N3 87.3(3) . .
N30 Cu1 N2 N3 -96.4(3) . .
C6 N2 N3 C7 0.2(3) . .
Cu1 N2 N3 C7 -171.5(2) . .
C6 N2 N3 Cu1 178.1(2) . 2_666
Cu1 N2 N3 Cu1 6.4(4) . 2_666
C5 N1 C1 C2 0.5(4) . .
Cu1 N1 C1 C2 -174.4(2) . .
C5 N1 C1 C12 -178.9(3) . .
Cu1 N1 C1 C12 6.3(4) . .
N1 C1 C2 C3 0.1(5) . .
C12 C1 C2 C3 179.4(3) . .
C1 C2 C3 C4 -0.1(5) . .
C2 C3 C4 C5 -0.5(5) . .
C1 N1 C5 C4 -1.1(5) . .
Cu1 N1 C5 C4 174.2(3) . .
C1 N1 C5 C6 -179.1(3) . .
Cu1 N1 C5 C6 -3.8(3) . .
C3 C4 C5 N1 1.1(5) . .
C3 C4 C5 C6 178.8(3) . .
N3 N2 C6 N4 -0.8(4) . .
Cu1 N2 C6 N4 173.2(2) . .
N3 N2 C6 C5 178.1(3) . .
Cu1 N2 C6 C5 -7.9(4) . .
C7 N4 C6 N2 1.1(3) . .
C11 N4 C6 N2 -175.2(3) . .
C7 N4 C6 C5 -177.6(3) . .
C11 N4 C6 C5 6.1(6) . .
N1 C5 C6 N2 8.0(4) . .
C4 C5 C6 N2 -169.9(3) . .
N1 C5 C6 N4 -173.4(3) . .
C4 C5 C6 N4 8.7(6) . .
N2 N3 C7 N4 0.5(3) . .
Cu1 N3 C7 N4 -177.4(2) 2_666 .
N2 N3 C7 C8 -179.8(3) . .
Cu1 N3 C7 C8 2.3(5) 2_666 .
C6 N4 C7 N3 -1.0(3) . .
C11 N4 C7 N3 175.9(3) . .
C6 N4 C7 C8 179.3(3) . .
C11 N4 C7 C8 -3.8(5) . .
N3 C7 C8 C9 -177.5(4) . .
N4 C7 C8 C9 2.2(5) . .
C7 C8 C9 C10 0.7(6) . .
C8 C9 C10 C11 -2.1(7) . .
C9 C10 C11 N4 0.6(6) . .
C6 N4 C11 C10 178.2(4) . .
C7 N4 C11 C10 2.4(5) . .
N3 Cu1 N30 C30 -82.7(10) 2_666 .
N1 Cu1 N30 C30 94.0(10) . .
N20 Cu1 N30 C30 -170.9(10) . .
N2 Cu1 N30 C30 13.5(10) . .
